data_7213273
loop_
_publ_author_name
'Szumna, Agnieszka'
'Gryko, Daniel T.'
'Jurczak, Janusz'

_publ_section_title
;
 Calcium complexes of macrocyclic lactams: their structure and calcium
 induced conformational changes
;
_journal_issue 7
_journal_name_full 'Journal of the Chemical Society, Perkin Transactions 2'
_journal_page_first 1553
_journal_paper_doi 10.1039/b000966k
_journal_year 2000
_chemical_formula_sum 'C26 H34 Ca Cl2 N6 O16'
_chemical_formula_weight 797.57
_chemical_name_systematic
; 
 ? 
;
_space_group_IT_number 33
_symmetry_cell_setting orthorhombic
_symmetry_space_group_name_Hall 'P 2c -2n'
_symmetry_space_group_name_H-M 'P n a 21'
_atom_sites_solution_hydrogens geom
_atom_sites_solution_primary direct
_atom_sites_solution_secondary difmap
_audit_creation_method SHELXL-97
_cell_angle_alpha 90.00
_cell_angle_beta 90.00
_cell_angle_gamma 90.00
_cell_formula_units_Z 4
_cell_length_a 23.1803(15)
_cell_length_b 10.1436(3)
_cell_length_c 14.6585(7)
_cell_measurement_reflns_used 19
_cell_measurement_temperature 293(2)
_cell_measurement_theta_max 45.43
_cell_measurement_theta_min 23.43
_cell_volume 3446.7(3)
_computing_cell_refinement EXPRESS
_computing_data_collection EXPRESS
_computing_data_reduction MOLEN
_computing_structure_refinement 'SHELXL-97 (Sheldrick, 1997)'
_computing_structure_solution 'SHELXS-97 (Sheldrick, 1990)'
_diffrn_ambient_temperature 293(2)
_diffrn_measured_fraction_theta_full 0.696
_diffrn_measured_fraction_theta_max 0.696
_diffrn_measurement_device_type 'Enraf-Nonius MACH3'
_diffrn_measurement_method EXPRESS
_diffrn_radiation_monochromator graphite
_diffrn_radiation_source 'fine-focus sealed tube'
_diffrn_radiation_type CuK\a
_diffrn_radiation_wavelength 1.54178
_diffrn_reflns_av_R_equivalents 0.0000
_diffrn_reflns_av_sigmaI/netI 0.0552
_diffrn_reflns_limit_h_max 28
_diffrn_reflns_limit_h_min 0
_diffrn_reflns_limit_k_max 0
_diffrn_reflns_limit_k_min -12
_diffrn_reflns_limit_l_max 18
_diffrn_reflns_limit_l_min 0
_diffrn_reflns_number 2545
_diffrn_reflns_theta_full 74.10
_diffrn_reflns_theta_max 74.10
_diffrn_reflns_theta_min 3.81
_diffrn_standards_decay_% 0.0
_diffrn_standards_interval_count 100
_diffrn_standards_number 3
_exptl_absorpt_coefficient_mu 3.719
_exptl_absorpt_correction_T_max 99.93
_exptl_absorpt_correction_T_min 90.12
_exptl_absorpt_correction_type psi-scan
_exptl_crystal_colour colourless
_exptl_crystal_density_diffrn 1.537
_exptl_crystal_density_method 'not measured'
_exptl_crystal_F_000 1656
_exptl_crystal_size_max 0.28
_exptl_crystal_size_mid 0.21
_exptl_crystal_size_min 0.21
_refine_diff_density_max 0.594
_refine_diff_density_min -0.975
_refine_diff_density_rms 0.163
_refine_ls_abs_structure_details 'Flack H D (1983), Acta Cryst. A39, 876-881'
_refine_ls_abs_structure_Flack 0.01(3)
_refine_ls_extinction_coef 0.0076(6)
_refine_ls_extinction_expression Fc^*^=kFc[1+0.001xFc^2^\l^3^/sin(2\q)]^-1/4^
_refine_ls_extinction_method SHELXL
_refine_ls_goodness_of_fit_ref 1.170
_refine_ls_hydrogen_treatment mixed
_refine_ls_matrix_type full
_refine_ls_number_parameters 461
_refine_ls_number_reflns 2545
_refine_ls_number_restraints 1
_refine_ls_restrained_S_all 1.169
_refine_ls_R_factor_all 0.0859
_refine_ls_R_factor_gt 0.0743
_refine_ls_shift/su_max 0.008
_refine_ls_shift/su_mean 0.000
_refine_ls_structure_factor_coef Fsqd
_refine_ls_weighting_details 'w=1/[\s^2^(Fo^2^)+(0.0979P)^2^+7.3980P] where P=(Fo^2^+2Fc^2^)/3'
_refine_ls_weighting_scheme calc
_refine_ls_wR_factor_gt 0.1730
_refine_ls_wR_factor_ref 0.1971
_reflns_number_gt 2354
_reflns_number_total 2545
_reflns_threshold_expression >2sigma(I)
_cod_data_source_file b000966ksup1.cif
_cod_data_source_block 5xCa(ClO4)2
_cod_depositor_comments
;
The following automatic conversions were performed:

'_symmetry_cell_setting' tag value 'orthorombic' was replaced with
'orthorhombic' value as specified in the replacement file
'/home/robertas/cod-tools/perl-scripts/inputs/replacement_values.lst'.

Automatic conversion script
Id: cif_fix_values 3143 2015-03-26 13:38:13Z robertas 

The following automatic conversions were performed:

'_refine_ls_weighting_scheme' value 'calc
w=1/[\s^2^(Fo^2^)+(0.0979P)^2^+7.3980P] where P=(Fo^2^+2Fc^2^)/3' was
changed to 'calc'. New tag '_refine_ls_weighting_details' was
created. The value of the new tag was set to
'w=1/[\s^2^(Fo^2^)+(0.0979P)^2^+7.3980P] where P=(Fo^2^+2Fc^2^)/3'.

Automatic conversion script
Id: cif_fix_values 3143 2015-03-26 13:38:13Z robertas 
;
_cod_original_sg_symbol_H-M Pna2(1)
_cod_database_code 7213273

loop_
_symmetry_equiv_pos_as_xyz
'x, y, z'
'-x, -y, z+1/2'
'x+1/2, -y+1/2, z'
'-x+1/2, y+1/2, z+1/2'

loop_
_atom_site_label
_atom_site_type_symbol
_atom_site_fract_x
_atom_site_fract_y
_atom_site_fract_z
_atom_site_U_iso_or_equiv
_atom_site_adp_type
_atom_site_occupancy
_atom_site_calc_flag
_atom_site_refinement_flags
Ca1 Ca 0.36976(8) 0.7542(2) 0.26158(19) 0.0321(5) Uani 1 d .
Cl1 Cl 0.23837(13) 0.7302(3) 0.3950(2) 0.0544(8) Uani 1 d .
Cl2 Cl 0.50847(12) 0.7643(3) 0.1474(2) 0.0535(8) Uani 1 d .
O5 O 0.2790(4) 0.7725(10) 0.3319(8) 0.070(3) Uani 1 d .
O6 O 0.2321(7) 0.5931(14) 0.3895(19) 0.174(10) Uani 1 d .
O7 O 0.2641(12) 0.7426(18) 0.4791(11) 0.181(10) Uani 1 d .
O8 O 0.1912(7) 0.792(3) 0.390(2) 0.251(16) Uani 1 d .
O9 O 0.4569(4) 0.7150(12) 0.1886(10) 0.094(4) Uani 1 d .
O10 O 0.5562(5) 0.7368(13) 0.2032(11) 0.099(4) Uani 1 d .
O11 O 0.5137(9) 0.714(3) 0.0642(14) 0.238(14) Uani 1 d .
O12 O 0.5031(7) 0.9073(14) 0.1493(18) 0.165(9) Uani 1 d .
O1 O 0.3876(3) 1.5659(7) 0.3465(6) 0.048(2) Uani 1 d .
O2 O 0.4168(3) 0.8828(7) 0.3693(6) 0.045(2) Uani 1 d .
O3 O 0.5940(4) 1.1340(9) 0.4014(7) 0.053(2) Uani 1 d .
O4 O 0.5796(4) 1.4135(9) 0.4237(6) 0.057(2) Uani 1 d .
N1 N 0.4671(4) 1.4612(9) 0.3982(9) 0.052(3) Uani 1 d .
H1 H 0.4826 1.3743 0.4191 0.062 Uiso 1 calc R
N4 N 0.4161(3) 1.2282(8) 0.3858(6) 0.0338(19) Uani 1 d .
N7 N 0.4866(4) 1.0286(9) 0.4061(9) 0.053(3) Uani 1 d .
H7 H 0.4941 1.1219 0.4246 0.064 Uiso 1 calc R
C2 C 0.4134(5) 1.4640(10) 0.3725(8) 0.039(2) Uani 1 d .
C3 C 0.3822(4) 1.3369(11) 0.3775(8) 0.036(2) Uani 1 d .
C5 C 0.3926(4) 1.1105(10) 0.3855(8) 0.036(2) Uani 1 d .
C6 C 0.4336(5) 0.9977(12) 0.3880(8) 0.043(3) Uani 1 d .
C8 C 0.3228(5) 1.3268(12) 0.3722(9) 0.047(3) Uani 1 d .
H8 H 0.2982 1.4068 0.3641 0.056 Uiso 1 calc R
C9 C 0.2986(5) 1.2027(12) 0.3784(10) 0.051(3) Uani 1 d .
H9 H 0.2557 1.1928 0.3788 0.061 Uiso 1 calc R
C10 C 0.3331(5) 1.0927(12) 0.3842(10) 0.050(3) Uani 1 d .
H10 H 0.3158 1.0025 0.3873 0.060 Uiso 1 calc R
C11 C 0.5364(5) 0.9408(12) 0.4022(12) 0.053(3) Uani 1 d .
H11A H 0.5456 0.9153 0.3343 0.064 Uiso 1 calc R
H11B H 0.5281 0.8541 0.4391 0.064 Uiso 1 calc R
C12 C 0.5873(5) 1.0155(12) 0.4443(11) 0.056(3) Uani 1 d .
H12A H 0.5797 1.0308 0.5141 0.067 Uiso 1 calc R
H12B H 0.6251 0.9594 0.4374 0.067 Uiso 1 calc R
C13 C 0.6348(6) 1.2188(14) 0.4441(13) 0.065(4) Uani 1 d .
H13A H 0.6765 1.1795 0.4369 0.078 Uiso 1 calc R
H13B H 0.6256 1.2262 0.5141 0.078 Uiso 1 calc R
C14 C 0.6323(6) 1.3548(15) 0.4006(14) 0.071(4) Uani 1 d .
H14A H 0.6667 1.4129 0.4244 0.085 Uiso 1 calc R
H14B H 0.6359 1.3466 0.3294 0.085 Uiso 1 calc R
C15 C 0.5645(6) 1.5242(13) 0.3682(11) 0.058(4) Uani 1 d .
H15A H 0.5624 1.4963 0.2993 0.070 Uiso 1 calc R
H15B H 0.5954 1.5991 0.3749 0.070 Uiso 1 calc R
C16 C 0.5070(5) 1.5720(12) 0.3998(10) 0.050(3) Uani 1 d .
H16A H 0.5102 1.6100 0.4662 0.060 Uiso 1 calc R
H16B H 0.4921 1.6473 0.3566 0.060 Uiso 1 calc R
O1' O 0.3476(4) -0.0613(7) 0.1811(6) 0.0447(19) Uani 1 d .
O2' O 0.3268(3) 0.6240(7) 0.1539(6) 0.0430(19) Uani 1 d .
O3' O 0.1464(4) 0.3929(10) 0.1115(8) 0.072(3) Uani 1 d .
O4' O 0.1535(4) 0.1131(9) 0.1434(7) 0.061(2) Uani 1 d .
N1' N 0.2663(5) 0.0509(10) 0.1479(10) 0.061(3) Uani 1 d .
H1' H 0.2518 0.1406 0.1313 0.073 Uiso 1 calc R
N4' N 0.3215(4) 0.2784(8) 0.1447(7) 0.0336(18) Uani 1 d .
N7' N 0.2531(4) 0.4855(9) 0.1246(9) 0.052(3) Uani 1 d .
H7' H 0.2441 0.3942 0.1030 0.062 Uiso 1 calc R
C2' C 0.3223(4) 0.0412(11) 0.1601(8) 0.040(3) Uani 1 d .
C3' C 0.3545(4) 0.1714(9) 0.1520(8) 0.034(2) Uani 1 d .
C5' C 0.3473(5) 0.3958(9) 0.1393(8) 0.036(2) Uani 1 d .
C6' C 0.3076(4) 0.5124(9) 0.1402(8) 0.034(2) Uani 1 d .
C8' C 0.4132(5) 0.1752(11) 0.1539(9) 0.045(3) Uani 1 d .
H8' H 0.4363 0.0926 0.1606 0.054 Uiso 1 calc R
C9' C 0.4401(5) 0.2971(15) 0.1462(11) 0.058(4) Uani 1 d .
H9' H 0.4832 0.3030 0.1465 0.070 Uiso 1 calc R
C10' C 0.4070(5) 0.4110(11) 0.1380(9) 0.044(3) Uani 1 d .
H10' H 0.4253 0.4998 0.1316 0.053 Uiso 1 calc R
C11' C 0.2051(6) 0.5730(11) 0.1352(10) 0.053(3) Uani 1 d .
H11C H 0.1955 0.6167 0.0721 0.064 Uiso 1 calc R
H11D H 0.2162 0.6485 0.1810 0.064 Uiso 1 calc R
C12' C 0.1531(6) 0.5031(14) 0.1697(13) 0.075(5) Uani 1 d .
H12C H 0.1592 0.4729 0.2375 0.090 Uiso 1 calc R
H12D H 0.1167 0.5645 0.1665 0.090 Uiso 1 calc R
C13' C 0.0985(5) 0.3111(13) 0.1359(15) 0.079(5) Uani 1 d .
H13C H 0.0600 0.3514 0.1108 0.095 Uiso 1 calc R
H13D H 0.0953 0.3032 0.2071 0.095 Uiso 1 calc R
C14' C 0.1093(5) 0.1778(13) 0.0941(14) 0.069(5) Uani 1 d .
H14C H 0.0713 0.1213 0.0962 0.083 Uiso 1 calc R
H14D H 0.1216 0.1887 0.0256 0.083 Uiso 1 calc R
C15' C 0.1699(5) -0.0129(12) 0.1054(14) 0.066(4) Uani 1 d .
H15C H 0.1780 -0.0048 0.0351 0.080 Uiso 1 calc R
H15D H 0.1373 -0.0831 0.1157 0.080 Uiso 1 calc R
C16' C 0.2230(6) -0.0500(12) 0.1552(14) 0.069(5) Uani 1 d .
H16C H 0.2131 -0.0657 0.2242 0.083 Uiso 1 calc R
H16D H 0.2392 -0.1386 0.1284 0.083 Uiso 1 calc R

loop_
_atom_site_aniso_label
_atom_site_aniso_U_11
_atom_site_aniso_U_22
_atom_site_aniso_U_33
_atom_site_aniso_U_23
_atom_site_aniso_U_13
_atom_site_aniso_U_12
Ca1 0.0304(8) 0.0220(7) 0.0440(9) 0.0009(8) -0.0037(9) 0.0004(7)
Cl1 0.0424(14) 0.065(2) 0.0558(18) 0.0078(18) 0.0149(13) 0.0003(13)
Cl2 0.0372(13) 0.073(2) 0.0504(16) 0.0031(18) 0.0067(12) -0.0053(13)
O5 0.066(6) 0.071(7) 0.074(7) 0.018(6) 0.034(5) 0.007(5)
O6 0.123(12) 0.072(9) 0.33(3) 0.011(15) 0.041(17) -0.037(8)
O7 0.32(3) 0.172(18) 0.054(8) -0.008(10) 0.029(13) -0.009(18)
O8 0.096(11) 0.28(2) 0.38(4) 0.22(2) 0.119(17) 0.127(14)
O9 0.052(5) 0.094(8) 0.136(12) -0.004(8) 0.036(7) -0.016(5)
O10 0.055(6) 0.109(10) 0.133(11) 0.049(9) -0.020(7) 0.002(6)
O11 0.161(17) 0.45(4) 0.102(13) -0.12(2) 0.068(13) -0.03(2)
O12 0.109(10) 0.074(8) 0.31(3) 0.081(15) -0.026(14) -0.007(8)
O1 0.046(4) 0.030(4) 0.067(6) -0.002(4) -0.008(4) 0.005(3)
O2 0.046(4) 0.024(4) 0.066(6) -0.001(4) -0.007(4) -0.008(3)
O3 0.054(5) 0.049(5) 0.057(5) 0.008(4) -0.006(4) -0.004(4)
O4 0.052(5) 0.052(5) 0.068(6) 0.023(5) -0.003(4) -0.008(4)
N1 0.050(5) 0.021(4) 0.085(8) 0.015(5) -0.011(6) -0.004(4)
N4 0.033(4) 0.025(4) 0.043(5) -0.001(4) -0.009(4) -0.007(3)
N7 0.051(6) 0.024(5) 0.084(8) -0.005(5) -0.013(6) 0.008(4)
C2 0.043(5) 0.021(5) 0.051(7) -0.002(5) -0.007(5) 0.003(4)
C3 0.036(5) 0.031(5) 0.040(6) -0.001(5) -0.002(4) 0.003(4)
C5 0.038(5) 0.031(5) 0.039(6) 0.000(5) -0.004(5) -0.005(4)
C6 0.052(6) 0.036(6) 0.039(6) -0.010(5) -0.008(6) -0.004(5)
C8 0.044(6) 0.042(7) 0.054(8) 0.002(6) 0.006(6) 0.014(5)
C9 0.035(6) 0.040(6) 0.077(9) -0.006(7) 0.011(6) -0.001(5)
C10 0.043(6) 0.034(6) 0.073(9) 0.001(6) 0.008(6) -0.010(5)
C11 0.042(6) 0.035(6) 0.083(10) 0.001(7) -0.002(7) -0.005(5)
C12 0.045(6) 0.041(7) 0.081(10) -0.004(7) -0.010(7) 0.006(5)
C13 0.047(7) 0.063(9) 0.086(10) 0.001(8) -0.023(7) 0.000(6)
C14 0.055(8) 0.053(8) 0.104(13) 0.009(9) 0.009(9) -0.006(7)
C15 0.062(8) 0.042(7) 0.072(9) 0.008(7) -0.009(7) -0.013(6)
C16 0.036(5) 0.040(7) 0.074(9) -0.001(6) -0.005(6) 0.005(5)
O1' 0.056(5) 0.032(4) 0.046(4) 0.007(3) 0.001(4) 0.008(4)
O2' 0.060(5) 0.024(4) 0.045(4) -0.001(4) -0.009(4) -0.005(3)
O3' 0.044(5) 0.066(7) 0.106(8) -0.021(6) 0.000(5) -0.009(5)
O4' 0.057(5) 0.052(5) 0.073(6) -0.020(5) -0.010(5) 0.001(4)
N1' 0.054(6) 0.030(5) 0.099(10) 0.021(6) -0.024(6) -0.011(4)
N4' 0.036(4) 0.022(4) 0.043(5) 0.000(4) -0.001(4) 0.005(3)
N7' 0.044(5) 0.027(5) 0.083(8) -0.020(5) -0.012(5) 0.006(4)
C2' 0.030(5) 0.036(6) 0.053(7) 0.029(6) -0.002(5) -0.011(4)
C3' 0.037(5) 0.027(5) 0.037(5) 0.003(5) 0.001(4) -0.003(4)
C5' 0.053(6) 0.020(4) 0.035(5) -0.001(5) -0.005(5) -0.010(4)
C6' 0.035(5) 0.015(4) 0.053(7) 0.001(5) -0.003(5) -0.003(4)
C8' 0.055(7) 0.034(6) 0.045(6) -0.016(5) 0.008(5) -0.006(5)
C9' 0.038(6) 0.064(9) 0.072(9) -0.008(8) 0.026(6) -0.007(6)
C10' 0.048(6) 0.035(5) 0.049(7) -0.003(5) 0.009(5) -0.002(5)
C11' 0.071(9) 0.030(6) 0.058(8) 0.004(6) -0.007(7) 0.011(6)
C12' 0.059(8) 0.051(8) 0.116(15) -0.025(9) 0.004(9) 0.002(7)
C13' 0.040(6) 0.053(8) 0.144(17) -0.014(11) 0.017(9) -0.004(6)
C14' 0.032(6) 0.050(8) 0.126(14) -0.007(9) -0.010(8) -0.007(5)
C15' 0.051(7) 0.037(6) 0.111(13) -0.020(8) 0.001(8) -0.014(5)
C16' 0.071(9) 0.027(6) 0.110(14) -0.002(8) -0.015(9) -0.016(6)

loop_
_atom_type_symbol
_atom_type_description
_atom_type_scat_dispersion_real
_atom_type_scat_dispersion_imag
_atom_type_scat_source
C C 0.0181 0.0091 'International Tables Vol C Tables 4.2.6.8 and 6.1.1.4'
H H 0.0000 0.0000 'International Tables Vol C Tables 4.2.6.8 and 6.1.1.4'
N N 0.0311 0.0180 'International Tables Vol C Tables 4.2.6.8 and 6.1.1.4'
O O 0.0492 0.0322 'International Tables Vol C Tables 4.2.6.8 and 6.1.1.4'
Cl Cl 0.3639 0.7018 'International Tables Vol C Tables 4.2.6.8 and 6.1.1.4'
Ca Ca 0.3641 1.2855 'International Tables Vol C Tables 4.2.6.8 and 6.1.1.4'

loop_
_geom_angle_atom_site_label_1
_geom_angle_atom_site_label_2
_geom_angle_atom_site_label_3
_geom_angle
_geom_angle_site_symmetry_1
_geom_angle_site_symmetry_3
O1' Ca1 O2' 91.1(3) 1_565 .
O1' Ca1 O1 177.1(3) 1_565 1_545
O2' Ca1 O1 88.4(3) . 1_545
O1' Ca1 O9 95.7(4) 1_565 .
O2' Ca1 O9 87.8(4) . .
O1 Ca1 O9 87.2(4) 1_545 .
O1' Ca1 O2 89.8(3) 1_565 .
O2' Ca1 O2 177.8(3) . .
O1 Ca1 O2 90.8(3) 1_545 .
O9 Ca1 O2 90.1(4) . .
O1' Ca1 O5 87.7(3) 1_565 .
O2' Ca1 O5 87.7(4) . .
O1 Ca1 O5 89.4(3) 1_545 .
O9 Ca1 O5 174.4(4) . .
O2 Ca1 O5 94.4(4) . .
O8 Cl1 O7 112.3(18) . .
O8 Cl1 O5 113.5(10) . .
O7 Cl1 O5 106.0(11) . .
O8 Cl1 O6 113.5(15) . .
O7 Cl1 O6 100.8(14) . .
O5 Cl1 O6 109.9(11) . .
O11 Cl2 O10 112.7(14) . .
O11 Cl2 O9 109.2(11) . .
O10 Cl2 O9 110.1(8) . .
O11 Cl2 O12 114.2(17) . .
O10 Cl2 O12 104.7(10) . .
O9 Cl2 O12 105.5(10) . .
Cl1 O5 Ca1 151.1(7) . .
Cl2 O9 Ca1 149.7(8) . .
C2 O1 Ca1 158.2(8) . 1_565
C6 O2 Ca1 144.5(8) . .
C12 O3 C13 113.9(11) . .
C14 O4 C15 114.3(11) . .
C2 N1 C16 126.5(10) . .
C5 N4 C3 119.9(9) . .
C6 N7 C11 126.5(10) . .
O1 C2 N1 124.2(10) . .
O1 C2 C3 120.0(10) . .
N1 C2 C3 115.7(9) . .
N4 C3 C8 121.4(10) . .
N4 C3 C2 115.4(9) . .
C8 C3 C2 123.2(10) . .
N4 C5 C10 121.9(10) . .
N4 C5 C6 115.8(9) . .
C10 C5 C6 122.3(10) . .
O2 C6 N7 124.2(11) . .
O2 C6 C5 120.6(10) . .
N7 C6 C5 115.1(10) . .
C9 C8 C3 117.9(11) . .
C10 C9 C8 120.5(10) . .
C9 C10 C5 118.2(10) . .
N7 C11 C12 107.0(10) . .
O3 C12 C11 109.8(11) . .
O3 C13 C14 109.8(12) . .
O4 C14 C13 108.5(12) . .
O4 C15 C16 107.3(11) . .
N1 C16 C15 108.1(10) . .
C2' O1' Ca1 158.8(8) . 1_545
C6' O2' Ca1 143.1(8) . .
C12' O3' C13' 113.1(12) . .
C14' O4' C15' 113.8(11) . .
C2' N1' C16' 128.8(12) . .
C3' N4' C5' 118.3(9) . .
C6' N7' C11' 126.9(10) . .
O1' C2' N1' 124.4(10) . .
O1' C2' C3' 121.3(9) . .
N1' C2' C3' 114.2(9) . .
N4' C3' C8' 123.5(9) . .
N4' C3' C2' 115.6(9) . .
C8' C3' C2' 120.9(9) . .
N4' C5' C10' 123.0(10) . .
N4' C5' C6' 115.4(9) . .
C10' C5' C6' 121.5(8) . .
O2' C6' N7' 124.5(9) . .
O2' C6' C5' 120.3(9) . .
N7' C6' C5' 115.2(8) . .
C3' C8' C9' 118.2(11) . .
C8' C9' C10' 119.9(11) . .
C9' C10' C5' 117.0(10) . .
N7' C11' C12' 111.8(10) . .
O3' C12' C11' 105.2(13) . .
O3' C13' C14' 106.9(12) . .
O4' C14' C13' 109.2(14) . .
O4' C15' C16' 104.7(12) . .
N1' C16' C15' 111.3(12) . .

loop_
_geom_bond_atom_site_label_1
_geom_bond_atom_site_label_2
_geom_bond_distance
_geom_bond_site_symmetry_2
Ca1 O1' 2.272(8) 1_565
Ca1 O2' 2.286(8) .
Ca1 O1 2.317(8) 1_545
Ca1 O9 2.319(11) .
Ca1 O2 2.321(8) .
Ca1 O5 2.350(9) .
Cl1 O8 1.261(13) .
Cl1 O7 1.38(2) .
Cl1 O5 1.387(9) .
Cl1 O6 1.401(14) .
Cl2 O11 1.329(18) .
Cl2 O10 1.404(11) .
Cl2 O9 1.431(10) .
Cl2 O12 1.456(14) .
O1 C2 1.253(13) .
O1 Ca1 2.317(8) 1_565
O2 C6 1.259(13) .
O3 C12 1.366(16) .
O3 C13 1.424(16) .
O4 C14 1.401(16) .
O4 C15 1.430(15) .
N1 C2 1.302(14) .
N1 C16 1.455(14) .
N4 C5 1.313(13) .
N4 C3 1.359(13) .
N7 C6 1.295(14) .
N7 C11 1.459(15) .
C2 C3 1.480(14) .
C3 C8 1.383(15) .
C5 C10 1.392(15) .
C5 C6 1.488(16) .
C8 C9 1.381(17) .
C9 C10 1.375(16) .
C11 C12 1.531(16) .
C13 C14 1.52(2) .
C15 C16 1.492(17) .
O1' C2' 1.232(13) .
O1' Ca1 2.272(8) 1_545
O2' C6' 1.233(12) .
O3' C12' 1.415(17) .
O3' C13' 1.431(16) .
O4' C14' 1.415(17) .
O4' C15' 1.445(15) .
N1' C2' 1.316(14) .
N1' C16' 1.437(16) .
N4' C3' 1.332(13) .
N4' C5' 1.335(12) .
N7' C6' 1.313(13) .
N7' C11' 1.433(14) .
C2' C3' 1.521(13) .
C3' C8' 1.361(16) .
C5' C10' 1.394(16) .
C5' C6' 1.498(14) .
C8' C9' 1.389(17) .
C9' C10' 1.392(18) .
C11' C12' 1.485(19) .
C13' C14' 1.51(2) .
C15' C16' 1.48(2) .

loop_
_geom_hbond_atom_site_label_D
_geom_hbond_atom_site_label_H
_geom_hbond_atom_site_label_A
_geom_hbond_distance_DH
_geom_hbond_distance_HA
_geom_hbond_distance_DA
_geom_hbond_angle_DHA
_geom_hbond_site_symmetry_A
N1 H1 O11 1.00 2.31 3.04(2) 129.5 2_675
N7 H7 O11 1.00 2.65 3.49(3) 142.6 2_675
N1' H1' O7 1.00 2.49 3.22(2) 130.3 4_544
N7' H7' O7 1.00 2.39 3.28(2) 148.6 4_544
C8 H8 O6 1.00 2.46 3.43(2) 164.0 1_565
C15 H15B O8 1.05 2.49 3.495(18) 159.9 3_575

loop_
_geom_torsion_atom_site_label_1
_geom_torsion_atom_site_label_2
_geom_torsion_atom_site_label_3
_geom_torsion_atom_site_label_4
_geom_torsion
_geom_torsion_site_symmetry_1
O8 Cl1 O5 Ca1 -176(2) .
O7 Cl1 O5 Ca1 60.7(18) .
O6 Cl1 O5 Ca1 -47(2) .
O1' Ca1 O5 Cl1 -176.3(16) 1_565
O2' Ca1 O5 Cl1 92.5(16) .
O1 Ca1 O5 Cl1 4.1(16) 1_545
O9 Ca1 O5 Cl1 57(6) .
O2 Ca1 O5 Cl1 -86.7(16) .
O11 Cl2 O9 Ca1 -127(2) .
O10 Cl2 O9 Ca1 109.0(19) .
O12 Cl2 O9 Ca1 -4(2) .
O1' Ca1 O9 Cl2 36.7(19) 1_565
O2' Ca1 O9 Cl2 127.6(19) .
O1 Ca1 O9 Cl2 -143.9(19) 1_545
O2 Ca1 O9 Cl2 -53.1(19) .
O5 Ca1 O9 Cl2 163(4) .
O1' Ca1 O2 C6 -6.8(14) 1_565
O2' Ca1 O2 C6 106(8) .
O1 Ca1 O2 C6 176.1(13) 1_545
O9 Ca1 O2 C6 88.9(14) .
O5 Ca1 O2 C6 -94.5(14) .
Ca1 O1 C2 N1 55(3) 1_565
Ca1 O1 C2 C3 -126.8(18) 1_565
C16 N1 C2 O1 -2(2) .
C16 N1 C2 C3 180.0(12) .
C5 N4 C3 C8 2.5(17) .
C5 N4 C3 C2 -176.1(11) .
O1 C2 C3 N4 165.5(11) .
N1 C2 C3 N4 -15.9(16) .
O1 C2 C3 C8 -13.1(18) .
N1 C2 C3 C8 165.5(12) .
C3 N4 C5 C10 -5.1(18) .
C3 N4 C5 C6 175.6(10) .
Ca1 O2 C6 N7 -123.3(14) .
Ca1 O2 C6 C5 53.3(19) .
C11 N7 C6 O2 5(2) .
C11 N7 C6 C5 -172.3(13) .
N4 C5 C6 O2 -165.4(11) .
C10 C5 C6 O2 15.4(19) .
N4 C5 C6 N7 11.6(17) .
C10 C5 C6 N7 -167.7(13) .
N4 C3 C8 C9 2.0(18) .
C2 C3 C8 C9 -179.5(12) .
C3 C8 C9 C10 -4(2) .
C8 C9 C10 C5 1(2) .
N4 C5 C10 C9 3(2) .
C6 C5 C10 C9 -177.6(12) .
C6 N7 C11 C12 -170.8(14) .
C13 O3 C12 C11 171.4(12) .
N7 C11 C12 O3 -54.1(16) .
C12 O3 C13 C14 -171.2(12) .
C15 O4 C14 C13 -163.6(12) .
O3 C13 C14 O4 68.7(18) .
C14 O4 C15 C16 178.4(12) .
C2 N1 C16 C15 -140.1(14) .
O4 C15 C16 N1 -53.9(14) .
O1' Ca1 O2' C6' -163.5(13) 1_565
O1 Ca1 O2' C6' 13.6(13) 1_545
O9 Ca1 O2' C6' 100.9(13) .
O2 Ca1 O2' C6' 84(9) .
O5 Ca1 O2' C6' -75.8(13) .
Ca1 O1' C2' N1' -55(3) 1_545
Ca1 O1' C2' C3' 121.4(19) 1_545
C16' N1' C2' O1' 0(3) .
C16' N1' C2' C3' -176.6(16) .
C5' N4' C3' C8' -0.2(18) .
C5' N4' C3' C2' 178.6(11) .
O1' C2' C3' N4' -168.8(12) .
N1' C2' C3' N4' 7.7(16) .
O1' C2' C3' C8' 10.1(18) .
N1' C2' C3' C8' -173.4(13) .
C3' N4' C5' C10' 2.0(18) .
C3' N4' C5' C6' -174.4(10) .
Ca1 O2' C6' N7' 114.6(14) .
Ca1 O2' C6' C5' -66.3(17) .
C11' N7' C6' O2' -11(2) .
C11' N7' C6' C5' 169.7(12) .
N4' C5' C6' O2' 165.5(12) .
C10' C5' C6' O2' -11.0(17) .
N4' C5' C6' N7' -15.4(15) .
C10' C5' C6' N7' 168.1(12) .
N4' C3' C8' C9' -1.2(19) .
C2' C3' C8' C9' -180.0(11) .
C3' C8' C9' C10' 1(2) .
C8' C9' C10' C5' 1(2) .
N4' C5' C10' C9' -2.3(19) .
C6' C5' C10' C9' 173.9(12) .
C6' N7' C11' C12' -143.5(15) .
C13' O3' C12' C11' 178.7(13) .
N7' C11' C12' O3' -50.7(17) .
C12' O3' C13' C14' -159.3(14) .
C15' O4' C14' C13' -176.3(12) .
O3' C13' C14' O4' 73.1(19) .
C14' O4' C15' C16' 169.4(13) .
C2' N1' C16' C15' -159.6(15) .
O4' C15' C16' N1' -55.5(19) .
